data_4515105
loop_
_publ_author_name
'Liu, Guo-Cheng'
'Lu, Xue'
'Li, Xiao-Wu'
'Wang, Xiu-Li'
'Xu, Na'
'Li, Yan'
'Lin, Hong-Yan'
'Chen, Yong-Qiang'

_publ_section_title
;
 Metal/Carboxylate-Induced Versatile Structures of Nine 0D \\rightarrow 3D
 Complexes with Different Fluorescent and Electrochemical Behaviors
;
_journal_issue 17
_journal_name_full 'ACS Omega'
_journal_page_first 17366
_journal_paper_doi 10.1021/acsomega.9b02124
_journal_volume 4
_journal_year 2019
_chemical_formula_moiety 'C24 H17 N5 Ni O6 S, 2(H2 O)'
_chemical_formula_sum 'C24 H21 N5 Ni O8 S'
_chemical_formula_weight 598.21
_space_group_crystal_system monoclinic
_space_group_IT_number 14
_space_group_name_Hall '-P 2ybc'
_space_group_name_H-M_alt 'P 1 21/c 1'
_symmetry_space_group_name_Hall '-P 2ybc'
_symmetry_space_group_name_H-M 'P 1 21/c 1'
_atom_sites_solution_hydrogens mixed
_audit_creation_method SHELXL-2014/7
_cell_angle_alpha 90
_cell_angle_beta 108.024(1)
_cell_angle_gamma 90
_cell_formula_units_Z 4
_cell_length_a 19.5397(12)
_cell_length_b 7.7630(5)
_cell_length_c 16.0231(10)
_cell_measurement_reflns_used 2587
_cell_measurement_temperature 293(2)
_cell_measurement_theta_max 25.0329
_cell_measurement_theta_min 2.5565
_cell_volume 2311.2(3)
_computing_cell_refinement 'SAINT (Bruker, 2007)'
_computing_data_collection 'APEX2 (Bruker, 2007)'
_computing_data_reduction 'SAINT (Bruker, 2007)'
_computing_molecular_graphics SHELXTL
_computing_publication_material SHELXTL
_computing_structure_refinement 'SHELXL-2014/7 (Sheldrick, 2014)'
_computing_structure_solution 'SHELXTL (Sheldrick, 2008)'
_diffrn_ambient_temperature 293(2)
_diffrn_measured_fraction_theta_full 1.000
_diffrn_measured_fraction_theta_max 1.000
_diffrn_measurement_device_type 'Bruker APEXII CCD'
_diffrn_measurement_method '\f and \w scans'
_diffrn_radiation_type MoK\a
_diffrn_radiation_wavelength 0.71073
_diffrn_reflns_av_R_equivalents 0.0453
_diffrn_reflns_av_unetI/netI 0.0481
_diffrn_reflns_Laue_measured_fraction_full 1.000
_diffrn_reflns_Laue_measured_fraction_max 1.000
_diffrn_reflns_limit_h_max 23
_diffrn_reflns_limit_h_min -24
_diffrn_reflns_limit_k_max 9
_diffrn_reflns_limit_k_min -6
_diffrn_reflns_limit_l_max 19
_diffrn_reflns_limit_l_min -19
_diffrn_reflns_number 13952
_diffrn_reflns_point_group_measured_fraction_full 1.000
_diffrn_reflns_point_group_measured_fraction_max 1.000
_diffrn_reflns_theta_full 25.242
_diffrn_reflns_theta_max 26.022
_diffrn_reflns_theta_min 2.192
_exptl_absorpt_coefficient_mu 0.995
_exptl_absorpt_correction_T_max 0.882
_exptl_absorpt_correction_T_min 0.649
_exptl_absorpt_correction_type multi-scan
_exptl_absorpt_process_details '(SADABS; Sheldrick, 1996)'
_exptl_crystal_colour green
_exptl_crystal_density_diffrn 1.719
_exptl_crystal_density_method 'not measured'
_exptl_crystal_description block
_exptl_crystal_F_000 1232
_exptl_crystal_size_max 0.200
_exptl_crystal_size_mid 0.150
_exptl_crystal_size_min 0.130
_refine_diff_density_max 0.324
_refine_diff_density_min -0.294
_refine_diff_density_rms 0.067
_refine_ls_extinction_method none
_refine_ls_goodness_of_fit_ref 1.006
_refine_ls_hydrogen_treatment constr
_refine_ls_matrix_type full
_refine_ls_number_parameters 352
_refine_ls_number_reflns 4547
_refine_ls_number_restraints 0
_refine_ls_restrained_S_all 1.006
_refine_ls_R_factor_all 0.0558
_refine_ls_R_factor_gt 0.0362
_refine_ls_shift/su_max 0.001
_refine_ls_shift/su_mean 0.000
_refine_ls_structure_factor_coef Fsqd
_refine_ls_weighting_details 'w=1/[\s^2^(Fo^2^)+(0.0422P)^2^+0.4346P] where P=(Fo^2^+2Fc^2^)/3'
_refine_ls_weighting_scheme calc
_refine_ls_wR_factor_gt 0.0790
_refine_ls_wR_factor_ref 0.0866
_reflns_Friedel_coverage 0.000
_reflns_number_gt 3491
_reflns_number_total 4547
_reflns_threshold_expression 'I > 2\s(I)'
_cod_data_source_file ao9b02124_si_001.cif
_cod_data_source_block 5
_cod_database_code 4515105
_shelx_shelxl_version_number 2014/7
_shelx_space_group_comment
;
The symmetry employed for this shelxl refinement is uniquely defined
by the following loop, which should always be used as a source of
symmetry information in preference to the above space-group names.
They are only intended as comments.
;
_shelx_estimated_absorpt_t_min 0.826
_shelx_estimated_absorpt_t_max 0.882

loop_
_space_group_symop_operation_xyz
'x, y, z'
'-x, y+1/2, -z+1/2'
'-x, -y, -z'
'x, -y-1/2, z-1/2'

loop_
_atom_site_label
_atom_site_type_symbol
_atom_site_fract_x
_atom_site_fract_y
_atom_site_fract_z
_atom_site_U_iso_or_equiv
_atom_site_adp_type
_atom_site_occupancy
_atom_site_site_symmetry_order
_atom_site_calc_flag
_atom_site_refinement_flags_posn
_atom_site_refinement_flags_adp
Ni1 Ni 0.63672(2) -0.01336(4) 0.32031(2) 0.01476(10) Uani 1 1 d . .
S1 S 1.00971(4) 0.38558(11) 0.77034(5) 0.02989(19) Uani 1 1 d . .
O1 O 0.93558(11) 0.3679(4) 0.58430(14) 0.0507(7) Uani 1 1 d . .
O2 O 1.13115(11) 0.4013(4) 0.92608(14) 0.0523(7) Uani 1 1 d . .
O3 O 0.64577(10) 0.8337(2) 0.43721(11) 0.0221(4) Uani 1 1 d . .
O4 O 0.58913(9) 0.7412(2) 0.30464(11) 0.0191(4) Uani 1 1 d . .
O5 O 0.61330(10) 0.4694(2) 0.69002(11) 0.0213(4) Uani 1 1 d . .
O6 O 0.56352(10) 0.2093(2) 0.65975(11) 0.0249(4) Uani 1 1 d . .
N1 N 0.70044(11) 0.1945(3) 0.37448(14) 0.0191(5) Uani 1 1 d . .
N2 N 0.82383(12) 0.3004(3) 0.59130(15) 0.0289(6) Uani 1 1 d . .
H2 H 0.7991 0.2750 0.6256 0.035 Uiso 1 1 calc R U
N3 N 1.07850(12) 0.3101(3) 1.02554(14) 0.0278(6) Uani 1 1 d . .
H3 H 1.0397 0.2668 1.0311 0.033 Uiso 1 1 calc R U
N4 N 1.25966(11) 0.3847(3) 1.18385(14) 0.0208(5) Uani 1 1 d . .
N5 N 0.54354(11) 0.1069(3) 0.33790(13) 0.0165(5) Uani 1 1 d . .
H5A H 0.5153 0.1417 0.2857 0.020 Uiso 1 1 calc R U
H5B H 0.5193 0.0280 0.3576 0.020 Uiso 1 1 calc R U
C1 C 0.71723(14) 0.3159(3) 0.32512(17) 0.0218(6) Uani 1 1 d . .
H1 H 0.6945 0.3142 0.2648 0.026 Uiso 1 1 calc R U
C2 C 0.76684(15) 0.4436(4) 0.35991(18) 0.0266(7) Uani 1 1 d . .
H2A H 0.7760 0.5291 0.3241 0.032 Uiso 1 1 calc R U
C3 C 0.80283(15) 0.4421(4) 0.44909(19) 0.0296(7) Uani 1 1 d . .
H3A H 0.8367 0.5265 0.4742 0.036 Uiso 1 1 calc R U
C4 C 0.78774(14) 0.3135(4) 0.50018(18) 0.0238(6) Uani 1 1 d . .
C5 C 0.73456(13) 0.1956(3) 0.46110(17) 0.0215(6) Uani 1 1 d . .
H5 H 0.7219 0.1138 0.4962 0.026 Uiso 1 1 calc R U
C6 C 0.89558(15) 0.3261(4) 0.62706(18) 0.0296(7) Uani 1 1 d . .
C7 C 0.92479(14) 0.3061(4) 0.72348(18) 0.0262(6) Uani 1 1 d . .
C8 C 0.89772(16) 0.2342(4) 0.78388(19) 0.0335(7) Uani 1 1 d . .
H8 H 0.8519 0.1868 0.7703 0.040 Uiso 1 1 calc R U
C9 C 0.94689(15) 0.2393(4) 0.86949(19) 0.0337(7) Uani 1 1 d . .
H9 H 0.9374 0.1947 0.9187 0.040 Uiso 1 1 calc R U
C10 C 1.00957(15) 0.3168(4) 0.87160(18) 0.0273(7) Uani 1 1 d . .
C11 C 1.07797(15) 0.3470(4) 0.94297(18) 0.0276(7) Uani 1 1 d . .
C12 C 1.13607(14) 0.3351(3) 1.10399(17) 0.0217(6) Uani 1 1 d . .
C13 C 1.11988(15) 0.3289(4) 1.18127(19) 0.0311(7) Uani 1 1 d . .
H13 H 1.0727 0.3114 1.1808 0.037 Uiso 1 1 calc R U
C14 C 1.17378(15) 0.3487(4) 1.25945(19) 0.0308(7) Uani 1 1 d . .
H14 H 1.1636 0.3421 1.3124 0.037 Uiso 1 1 calc R U
C15 C 1.24297(15) 0.3784(4) 1.25853(18) 0.0253(6) Uani 1 1 d . .
H15 H 1.2792 0.3946 1.3115 0.030 Uiso 1 1 calc R U
C16 C 1.20738(14) 0.3605(3) 1.10746(17) 0.0224(6) Uani 1 1 d . .
H16 H 1.2192 0.3606 1.0555 0.027 Uiso 1 1 calc R U
C17 C 0.60982(13) 0.7174(3) 0.38759(16) 0.0160(5) Uani 1 1 d . .
C18 C 0.59222(13) 0.5500(3) 0.42324(16) 0.0153(5) Uani 1 1 d . .
C19 C 0.59876(13) 0.5304(3) 0.51182(16) 0.0162(5) Uani 1 1 d . .
H19 H 0.6138 0.6225 0.5503 0.019 Uiso 1 1 calc R U
C20 C 0.58264(13) 0.3725(3) 0.54258(15) 0.0148(5) Uani 1 1 d . .
C21 C 0.56205(13) 0.2329(3) 0.48460(16) 0.0160(5) Uani 1 1 d . .
H21 H 0.5517 0.1271 0.5051 0.019 Uiso 1 1 calc R U
C22 C 0.55712(13) 0.2519(3) 0.39691(16) 0.0151(5) Uani 1 1 d . .
C23 C 0.57044(13) 0.4121(3) 0.36589(16) 0.0156(5) Uani 1 1 d . .
H23 H 0.5647 0.4268 0.3065 0.019 Uiso 1 1 calc R U
C24 C 0.58621(13) 0.3472(3) 0.63790(16) 0.0157(5) Uani 1 1 d . .
O1W O 0.75853(12) 0.0203(3) 0.65279(15) 0.0446(6) Uani 1 1 d . .
H1A H 0.7114 -0.0130 0.6387 0.054 Uiso 1 1 d R U
H1B H 0.7790 -0.0449 0.6205 0.054 Uiso 1 1 d R U
O2W O 0.63025(12) -0.1008(3) 0.65601(15) 0.0465(6) Uani 1 1 d . .
H2B H 0.6039 -0.0029 0.6484 0.056 Uiso 1 1 d R U
H2C H 0.6203 -0.1620 0.6988 0.056 Uiso 1 1 d R U

loop_
_atom_site_aniso_label
_atom_site_aniso_U_11
_atom_site_aniso_U_22
_atom_site_aniso_U_33
_atom_site_aniso_U_23
_atom_site_aniso_U_13
_atom_site_aniso_U_12
Ni1 0.01975(18) 0.01243(17) 0.01043(16) 0.00036(13) 0.00222(13) -0.00168(14)
S1 0.0234(4) 0.0412(5) 0.0222(4) -0.0024(3) 0.0030(3) -0.0065(3)
O1 0.0344(13) 0.088(2) 0.0264(12) 0.0067(12) 0.0049(10) -0.0182(13)
O2 0.0274(12) 0.097(2) 0.0280(12) 0.0058(13) 0.0024(10) -0.0215(13)
O3 0.0318(10) 0.0151(9) 0.0174(9) -0.0002(8) 0.0045(8) -0.0057(8)
O4 0.0273(10) 0.0158(9) 0.0127(9) 0.0022(7) 0.0038(8) -0.0025(8)
O5 0.0315(10) 0.0203(10) 0.0114(9) -0.0042(8) 0.0057(8) -0.0056(9)
O6 0.0383(11) 0.0204(10) 0.0167(10) 0.0014(8) 0.0097(8) -0.0071(9)
N1 0.0181(11) 0.0183(11) 0.0187(11) -0.0004(9) 0.0025(9) 0.0004(10)
N2 0.0256(13) 0.0384(15) 0.0187(12) -0.0001(11) 0.0009(10) -0.0084(12)
N3 0.0168(12) 0.0406(15) 0.0229(13) -0.0008(11) 0.0015(10) -0.0032(11)
N4 0.0197(12) 0.0202(12) 0.0197(12) -0.0012(10) 0.0021(9) -0.0026(10)
N5 0.0199(11) 0.0141(11) 0.0133(10) 0.0002(9) 0.0017(9) -0.0003(9)
C1 0.0252(14) 0.0213(14) 0.0161(13) 0.0018(11) 0.0022(11) -0.0012(12)
C2 0.0301(16) 0.0213(15) 0.0261(15) 0.0036(12) 0.0055(13) -0.0068(13)
C3 0.0287(16) 0.0246(15) 0.0295(16) -0.0013(13) 0.0000(13) -0.0090(13)
C4 0.0246(14) 0.0228(14) 0.0205(14) -0.0013(12) 0.0020(12) -0.0010(13)
C5 0.0217(14) 0.0192(14) 0.0218(14) 0.0010(11) 0.0040(12) -0.0021(12)
C6 0.0284(16) 0.0361(17) 0.0216(15) -0.0007(13) 0.0037(13) -0.0078(14)
C7 0.0234(15) 0.0281(16) 0.0235(15) -0.0016(12) 0.0018(12) -0.0039(13)
C8 0.0237(15) 0.0422(19) 0.0309(17) -0.0014(14) 0.0030(13) -0.0097(14)
C9 0.0292(16) 0.046(2) 0.0235(15) 0.0056(14) 0.0046(13) -0.0035(15)
C10 0.0232(15) 0.0324(16) 0.0233(15) -0.0015(13) 0.0028(12) 0.0004(14)
C11 0.0238(15) 0.0341(17) 0.0220(15) -0.0006(13) 0.0026(12) -0.0033(14)
C12 0.0231(14) 0.0206(14) 0.0198(14) 0.0016(11) 0.0042(11) 0.0023(12)
C13 0.0214(15) 0.0420(19) 0.0306(17) 0.0013(14) 0.0093(13) 0.0005(14)
C14 0.0318(16) 0.0407(19) 0.0209(15) 0.0020(13) 0.0096(13) -0.0002(15)
C15 0.0277(16) 0.0278(16) 0.0169(14) 0.0005(12) 0.0018(12) 0.0002(13)
C16 0.0232(14) 0.0257(15) 0.0187(14) -0.0012(12) 0.0069(12) -0.0008(12)
C17 0.0178(13) 0.0161(13) 0.0141(13) -0.0002(10) 0.0050(10) 0.0039(11)
C18 0.0167(13) 0.0148(13) 0.0139(12) 0.0025(10) 0.0043(10) 0.0015(11)
C19 0.0195(13) 0.0134(13) 0.0140(12) -0.0023(10) 0.0027(10) -0.0002(11)
C20 0.0146(12) 0.0175(13) 0.0117(12) -0.0002(10) 0.0031(10) 0.0011(11)
C21 0.0183(13) 0.0115(12) 0.0177(13) 0.0017(10) 0.0047(11) -0.0016(11)
C22 0.0146(12) 0.0149(12) 0.0136(12) -0.0026(10) 0.0012(10) 0.0001(11)
C23 0.0191(13) 0.0159(13) 0.0104(12) 0.0010(10) 0.0026(10) 0.0027(11)
C24 0.0156(13) 0.0177(13) 0.0136(12) -0.0002(10) 0.0040(10) 0.0022(11)
O1W 0.0513(14) 0.0433(14) 0.0446(14) -0.0006(11) 0.0227(12) -0.0067(12)
O2W 0.0523(14) 0.0370(13) 0.0568(16) 0.0090(12) 0.0267(12) 0.0018(12)

loop_
_atom_type_symbol
_atom_type_description
_atom_type_scat_dispersion_real
_atom_type_scat_dispersion_imag
_atom_type_scat_source
C C 0.0033 0.0016 'International Tables Vol C Tables 4.2.6.8 and 6.1.1.4'
H H 0.0000 0.0000 'International Tables Vol C Tables 4.2.6.8 and 6.1.1.4'
N N 0.0061 0.0033 'International Tables Vol C Tables 4.2.6.8 and 6.1.1.4'
O O 0.0106 0.0060 'International Tables Vol C Tables 4.2.6.8 and 6.1.1.4'
S S 0.1246 0.1234 'International Tables Vol C Tables 4.2.6.8 and 6.1.1.4'
Ni Ni 0.3393 1.1124 'International Tables Vol C Tables 4.2.6.8 and 6.1.1.4'

loop_
_geom_angle_atom_site_label_1
_geom_angle_atom_site_label_2
_geom_angle_atom_site_label_3
_geom_angle
_geom_angle_site_symmetry_1
_geom_angle_site_symmetry_3
O5 Ni1 N1 102.53(8) 4_565 .
O5 Ni1 O4 94.55(7) 4_565 1_545
N1 Ni1 O4 161.59(7) . 1_545
O5 Ni1 N5 97.60(7) 4_565 .
N1 Ni1 N5 91.76(8) . .
O4 Ni1 N5 92.76(7) 1_545 .
O5 Ni1 O3 155.73(7) 4_565 1_545
N1 Ni1 O3 100.78(8) . 1_545
O4 Ni1 O3 61.55(6) 1_545 1_545
N5 Ni1 O3 88.31(8) . 1_545
O5 Ni1 N4 86.89(8) 4_565 2_746
N1 Ni1 N4 81.50(8) . 2_746
O4 Ni1 N4 92.74(7) 1_545 2_746
N5 Ni1 N4 172.60(8) . 2_746
O3 Ni1 N4 89.97(8) 1_545 2_746
C10 S1 C7 91.02(14) . .
C17 O3 Ni1 88.10(15) . 1_565
C17 O4 Ni1 91.20(14) . 1_565
C24 O5 Ni1 136.19(17) . 4_566
C1 N1 C5 118.3(2) . .
C1 N1 Ni1 122.07(18) . .
C5 N1 Ni1 118.89(18) . .
C6 N2 C4 123.1(2) . .
C6 N2 H2 118.5 . .
C4 N2 H2 118.5 . .
C11 N3 C12 127.1(2) . .
C11 N3 H3 116.4 . .
C12 N3 H3 116.4 . .
C15 N4 C16 118.9(2) . .
C15 N4 Ni1 121.61(17) . 2_756
C16 N4 Ni1 118.15(18) . 2_756
C22 N5 Ni1 115.83(15) . .
C22 N5 H5A 108.3 . .
Ni1 N5 H5A 108.3 . .
C22 N5 H5B 108.3 . .
Ni1 N5 H5B 108.3 . .
H5A N5 H5B 107.4 . .
N1 C1 C2 122.6(2) . .
N1 C1 H1 118.7 . .
C2 C1 H1 118.7 . .
C1 C2 C3 118.7(3) . .
C1 C2 H2A 120.6 . .
C3 C2 H2A 120.6 . .
C4 C3 C2 119.0(3) . .
C4 C3 H3A 120.5 . .
C2 C3 H3A 120.5 . .
C5 C4 C3 118.7(2) . .
C5 C4 N2 119.0(2) . .
C3 C4 N2 122.3(2) . .
N1 C5 C4 122.4(3) . .
N1 C5 H5 118.8 . .
C4 C5 H5 118.8 . .
O1 C6 N2 123.7(3) . .
O1 C6 C7 120.1(3) . .
N2 C6 C7 116.1(3) . .
C8 C7 C6 132.6(3) . .
C8 C7 S1 112.0(2) . .
C6 C7 S1 115.4(2) . .
C7 C8 C9 112.5(3) . .
C7 C8 H8 123.7 . .
C9 C8 H8 123.7 . .
C10 C9 C8 112.0(3) . .
C10 C9 H9 124.0 . .
C8 C9 H9 124.0 . .
C9 C10 C11 132.9(3) . .
C9 C10 S1 112.5(2) . .
C11 C10 S1 114.6(2) . .
O2 C11 N3 122.6(3) . .
O2 C11 C10 120.4(3) . .
N3 C11 C10 117.0(3) . .
C13 C12 C16 118.5(2) . .
C13 C12 N3 117.1(2) . .
C16 C12 N3 124.4(2) . .
C14 C13 C12 119.6(3) . .
C14 C13 H13 120.2 . .
C12 C13 H13 120.2 . .
C13 C14 C15 119.2(3) . .
C13 C14 H14 120.4 . .
C15 C14 H14 120.4 . .
N4 C15 C14 121.9(2) . .
N4 C15 H15 119.0 . .
C14 C15 H15 119.0 . .
N4 C16 C12 121.7(3) . .
N4 C16 H16 119.1 . .
C12 C16 H16 119.1 . .
O3 C17 O4 119.1(2) . .
O3 C17 C18 121.8(2) . .
O4 C17 C18 119.0(2) . .
O3 C17 Ni1 61.33(13) . 1_565
O4 C17 Ni1 57.83(12) . 1_565
C18 C17 Ni1 176.76(18) . 1_565
C23 C18 C19 120.2(2) . .
C23 C18 C17 118.3(2) . .
C19 C18 C17 121.5(2) . .
C18 C19 C20 119.8(2) . .
C18 C19 H19 120.1 . .
C20 C19 H19 120.1 . .
C19 C20 C21 119.7(2) . .
C19 C20 C24 121.6(2) . .
C21 C20 C24 118.7(2) . .
C22 C21 C20 120.3(2) . .
C22 C21 H21 119.8 . .
C20 C21 H21 119.8 . .
C21 C22 C23 119.6(2) . .
C21 C22 N5 121.5(2) . .
C23 C22 N5 118.7(2) . .
C18 C23 C22 120.3(2) . .
C18 C23 H23 119.9 . .
C22 C23 H23 119.8 . .
O6 C24 O5 124.7(2) . .
O6 C24 C20 118.8(2) . .
O5 C24 C20 116.5(2) . .
H1A O1W H1B 107.0 . .
H2B O2W H2C 107.3 . .

loop_
_geom_bond_atom_site_label_1
_geom_bond_atom_site_label_2
_geom_bond_distance
_geom_bond_site_symmetry_2
Ni1 O5 2.0231(17) 4_565
Ni1 N1 2.059(2) .
Ni1 O4 2.1009(17) 1_545
Ni1 N5 2.141(2) .
Ni1 O3 2.1783(18) 1_545
Ni1 N4 2.194(2) 2_746
S1 C10 1.709(3) .
S1 C7 1.711(3) .
O1 C6 1.232(3) .
O2 C11 1.227(3) .
O3 C17 1.263(3) .
O4 C17 1.277(3) .
O5 C24 1.267(3) .
O6 C24 1.249(3) .
N1 C1 1.335(3) .
N1 C5 1.341(3) .
N2 C6 1.355(3) .
N2 C4 1.415(3) .
N2 H2 0.8600 .
N3 C11 1.350(4) .
N3 C12 1.417(3) .
N3 H3 0.8600 .
N4 C15 1.335(3) .
N4 C16 1.343(3) .
N5 C22 1.441(3) .
N5 H5A 0.8900 .
N5 H5B 0.8900 .
C1 C2 1.378(4) .
C1 H1 0.9300 .
C2 C3 1.384(4) .
C2 H2A 0.9300 .
C3 C4 1.379(4) .
C3 H3A 0.9300 .
C4 C5 1.381(4) .
C5 H5 0.9300 .
C6 C7 1.480(4) .
C7 C8 1.358(4) .
C8 C9 1.411(4) .
C8 H8 0.9300 .
C9 C10 1.356(4) .
C9 H9 0.9300 .
C10 C11 1.484(4) .
C12 C13 1.370(4) .
C12 C16 1.391(4) .
C13 C14 1.373(4) .
C13 H13 0.9300 .
C14 C15 1.376(4) .
C14 H14 0.9300 .
C15 H15 0.9300 .
C16 H16 0.9300 .
C17 C18 1.502(3) .
C18 C23 1.389(3) .
C18 C19 1.393(3) .
C19 C20 1.394(3) .
C19 H19 0.9300 .
C20 C21 1.403(3) .
C20 C24 1.520(3) .
C21 C22 1.386(3) .
C21 H21 0.9300 .
C22 C23 1.394(3) .
C23 H23 0.9300 .
O1W H1A 0.9142 .
O1W H1B 0.9016 .
O2W H2B 0.9000 .
O2W H2C 0.9038 .

loop_
_geom_hbond_atom_site_label_D
_geom_hbond_atom_site_label_H
_geom_hbond_atom_site_label_A
_geom_hbond_distance_DH
_geom_hbond_distance_HA
_geom_hbond_distance_DA
_geom_hbond_angle_DHA
_geom_hbond_site_symmetry_A
O1W H1A O2W 0.91 1.83 2.692(3) 158 .
O1W H1B O2 0.90 2.15 2.963(3) 150 2_746
O2W H2B O6 0.90 1.86 2.747(3) 166 .
O2W H2C O4 0.90 2.06 2.948(3) 165 4_566
N2 H2 O1W 0.86 2.22 2.847(3) 129 .
N5 H5A O4 0.89 2.24 3.059(3) 153 2_645
N5 H5B O6 0.89 2.41 3.233(3) 154 3_656

loop_
_geom_torsion_atom_site_label_1
_geom_torsion_atom_site_label_2
_geom_torsion_atom_site_label_3
_geom_torsion_atom_site_label_4
_geom_torsion
_geom_torsion_site_symmetry_1
C5 N1 C1 C2 -1.5(4) .
Ni1 N1 C1 C2 -171.6(2) .
N1 C1 C2 C3 2.7(4) .
C1 C2 C3 C4 -0.2(4) .
C2 C3 C4 C5 -3.2(4) .
C2 C3 C4 N2 178.1(3) .
C6 N2 C4 C5 139.7(3) .
C6 N2 C4 C3 -41.5(4) .
C1 N1 C5 C4 -2.2(4) .
Ni1 N1 C5 C4 168.3(2) .
C3 C4 C5 N1 4.5(4) .
N2 C4 C5 N1 -176.7(2) .
C4 N2 C6 O1 2.2(5) .
C4 N2 C6 C7 -179.6(3) .
O1 C6 C7 C8 -166.5(3) .
N2 C6 C7 C8 15.3(5) .
O1 C6 C7 S1 12.6(4) .
N2 C6 C7 S1 -165.7(2) .
C10 S1 C7 C8 1.4(3) .
C10 S1 C7 C6 -177.9(2) .
C6 C7 C8 C9 177.7(3) .
S1 C7 C8 C9 -1.4(4) .
C7 C8 C9 C10 0.7(4) .
C8 C9 C10 C11 -176.9(3) .
C8 C9 C10 S1 0.3(4) .
C7 S1 C10 C9 -1.0(3) .
C7 S1 C10 C11 176.8(2) .
C12 N3 C11 O2 3.6(5) .
C12 N3 C11 C10 -177.1(3) .
C9 C10 C11 O2 170.4(4) .
S1 C10 C11 O2 -6.8(4) .
C9 C10 C11 N3 -8.9(5) .
S1 C10 C11 N3 173.9(2) .
C11 N3 C12 C13 164.5(3) .
C11 N3 C12 C16 -17.4(5) .
C16 C12 C13 C14 0.4(4) .
N3 C12 C13 C14 178.7(3) .
C12 C13 C14 C15 1.5(5) .
C16 N4 C15 C14 -0.4(4) .
Ni1 N4 C15 C14 166.4(2) 2_756
C13 C14 C15 N4 -1.5(5) .
C15 N4 C16 C12 2.3(4) .
Ni1 N4 C16 C12 -164.9(2) 2_756
C13 C12 C16 N4 -2.4(4) .
N3 C12 C16 N4 179.5(3) .
Ni1 O3 C17 O4 0.7(2) 1_565
Ni1 O3 C17 C18 179.2(2) 1_565
Ni1 O4 C17 O3 -0.7(2) 1_565
Ni1 O4 C17 C18 -179.2(2) 1_565
O3 C17 C18 C23 -162.7(2) .
O4 C17 C18 C23 15.8(3) .
O3 C17 C18 C19 16.0(4) .
O4 C17 C18 C19 -165.5(2) .
C23 C18 C19 C20 -0.7(4) .
C17 C18 C19 C20 -179.3(2) .
C18 C19 C20 C21 1.9(4) .
C18 C19 C20 C24 -177.6(2) .
C19 C20 C21 C22 -0.5(4) .
C24 C20 C21 C22 179.0(2) .
C20 C21 C22 C23 -2.1(4) .
C20 C21 C22 N5 173.4(2) .
Ni1 N5 C22 C21 -94.8(2) .
Ni1 N5 C22 C23 80.7(2) .
C19 C18 C23 C22 -2.0(4) .
C17 C18 C23 C22 176.7(2) .
C21 C22 C23 C18 3.4(4) .
N5 C22 C23 C18 -172.2(2) .
Ni1 O5 C24 O6 2.0(4) 4_566
Ni1 O5 C24 C20 -177.14(16) 4_566
C19 C20 C24 O6 172.0(2) .
C21 C20 C24 O6 -7.5(3) .
C19 C20 C24 O5 -8.8(3) .
C21 C20 C24 O5 171.7(2) .
